data_4308648
loop_
_publ_author_name
'Wolfgang Petz'
'Christian Kutschera'
'Maya Heitbaum'
'Gernot Frenking'
'Ralf Tonner'
'Bernhard Neum\"uller'

_publ_contact_author
;
        Gernot Frenking
        Fachbereich Chemie
        Universit\"at Marburg
        Hans-Meerwein-Strasse
        35032 Marburg
        Germany
;
_publ_contact_author_email frenking@chemie.uni-marburg.de
_publ_contact_author_fax 'int. 6421-28-25566'
_publ_contact_author_phone 'int. 6421-28-25563'
_publ_section_title
;
Experimental and Theoretical Studies of Carbodiphosphorane-CX2 Adducts
with Unusual Bonding Situations: Preparation, Crystal Structures, and
Bonding Analyses of S2CC(PPh3)2, O2CC(PPh3)2, and [(CO)4MS2CC(PPh3)2] (M =
Cr, Mo, W)
;
_journal_name_full 'Inorganic Chemistry'
_journal_page_first 1263
_journal_page_last 1274
_journal_paper_doi 10.1021/ic048397l
_journal_volume 44
_journal_year 2005
_chemical_formula_moiety '[Cr(CO)~4~{S~2~CC(PPh~3~)~2~}]^.^2THF'
_chemical_formula_sum 'C50 H46 Cr O6 P2 S2'
_chemical_formula_weight 920.93
_chemical_name_systematic
; 
 ? 
;
_space_group_IT_number 14
_symmetry_cell_setting monoclinic
_symmetry_space_group_name_Hall '-P 2ybc'
_symmetry_space_group_name_H-M 'P 1 21/c 1'
_atom_sites_solution_hydrogens geom
_atom_sites_solution_primary direct
_atom_sites_solution_secondary difmap
_audit_creation_method SHELXL-97
_cell_angle_alpha 90.00
_cell_angle_beta 103.37(1)
_cell_angle_gamma 90.00
_cell_formula_units_Z 4
_cell_length_a 10.493(1)
_cell_length_b 22.302(3)
_cell_length_c 20.261(2)
_cell_measurement_reflns_used 4500
_cell_measurement_temperature 193(2)
_cell_measurement_theta_max 26.12
_cell_measurement_theta_min 1.83
_cell_volume 4612.9(9)
_computing_cell_refinement 'IPDS I (Stoe)'
_computing_data_collection 'IPDS I (Stoe)'
_computing_data_reduction 'IPDS I (Stoe)'
_computing_molecular_graphics 'SHELXTL (Sheldrick, 1996)'
_computing_publication_material 'SHELXL-97 (Sheldrick, 1997), PLATON-98 (Spek, 1998)'
_computing_structure_refinement 'SHELXL-97 (Sheldrick, 1997)'
_computing_structure_solution 'SHELXS-97 (Sheldrick, 1997)'
_diffrn_ambient_temperature 193(2)
_diffrn_measured_fraction_theta_full 0.954
_diffrn_measured_fraction_theta_max 0.954
_diffrn_measurement_device_type 'IPDS I (Stoe)'
_diffrn_measurement_method 'IPDS I (Stoe)'
_diffrn_radiation_monochromator graphite
_diffrn_radiation_source 'fine-focus sealed tube'
_diffrn_radiation_type MoK\a
_diffrn_radiation_wavelength 0.71073
_diffrn_reflns_av_R_equivalents 0.3601
_diffrn_reflns_av_sigmaI/netI 0.3532
_diffrn_reflns_limit_h_max 12
_diffrn_reflns_limit_h_min -13
_diffrn_reflns_limit_k_max 27
_diffrn_reflns_limit_k_min -27
_diffrn_reflns_limit_l_max 23
_diffrn_reflns_limit_l_min -23
_diffrn_reflns_number 35628
_diffrn_reflns_theta_full 26.12
_diffrn_reflns_theta_max 26.12
_diffrn_reflns_theta_min 1.83
_diffrn_standards_decay_% 0
_exptl_absorpt_coefficient_mu 0.456
_exptl_absorpt_correction_T_max 1.0
_exptl_absorpt_correction_T_min 0.22
_exptl_absorpt_correction_type numerical
_exptl_crystal_colour red
_exptl_crystal_density_diffrn 1.326
_exptl_crystal_density_method 'not measured'
_exptl_crystal_description 'small plates'
_exptl_crystal_F_000 1920
_exptl_crystal_size_max 0.21
_exptl_crystal_size_mid 0.2
_exptl_crystal_size_min 0.06
_refine_diff_density_max 0.811
_refine_diff_density_min -0.641
_refine_diff_density_rms 0.116
_refine_ls_extinction_method none
_refine_ls_goodness_of_fit_ref 0.779
_refine_ls_hydrogen_treatment mixed
_refine_ls_matrix_type full
_refine_ls_number_parameters 408
_refine_ls_number_reflns 8758
_refine_ls_number_restraints 0
_refine_ls_restrained_S_all 0.779
_refine_ls_R_factor_all 0.2288
_refine_ls_R_factor_gt 0.0888
_refine_ls_shift/su_max 0.042
_refine_ls_shift/su_mean 0.002
_refine_ls_structure_factor_coef Fsqd
_refine_ls_weighting_details 'calc w=1/[\s^2^(Fo^2^)+(0.0642P)^2^+0.0000P] where P=(Fo^2^+2Fc^2^)/3'
_refine_ls_weighting_scheme calc
_refine_ls_wR_factor_gt 0.1715
_refine_ls_wR_factor_ref 0.2165
_reflns_number_gt 2721
_reflns_number_total 8758
_reflns_threshold_expression >2sigma(I)
_cod_data_source_file ic048397lsi20041124_051054_3.cif
_cod_data_source_block pe52
_cod_depositor_comments
;
The following automatic conversions were performed:
data name '_publ_contact_autor' replaced with '_publ_contact_author'
as specified in the replacement file
'/home/antanas/src/cod-tools/trunk/data/replacement-values/replacement_tags.lst'.

Automatic conversion script
Id: cif_correct_tags 4998 2017-03-02 13:24:31Z antanas 
;
_cod_database_code 4308648

loop_
_symmetry_equiv_pos_as_xyz
'x, y, z'
'-x, y+1/2, -z+1/2'
'-x, -y, -z'
'x, -y-1/2, z-1/2'

loop_
_atom_site_label
_atom_site_type_symbol
_atom_site_fract_x
_atom_site_fract_y
_atom_site_fract_z
_atom_site_U_iso_or_equiv
_atom_site_adp_type
_atom_site_occupancy
_atom_site_symmetry_multiplicity
_atom_site_calc_flag
_atom_site_refinement_flags
_atom_site_disorder_assembly
_atom_site_disorder_group
Cr1 Cr 0.66967(13) 0.37292(6) 0.16322(7) 0.0301(4) Uani 1 1 d . . .
C1 C 0.6732(9) 0.3850(4) 0.2508(5) 0.043(2) Uani 1 1 d . . .
O1 O 0.6817(7) 0.3921(4) 0.3091(4) 0.071(2) Uani 1 1 d . . .
C2 C 0.8392(9) 0.3935(4) 0.1739(4) 0.040(2) Uani 1 1 d . . .
O2 O 0.9500(6) 0.4097(3) 0.1839(3) 0.057(2) Uani 1 1 d . . .
C3 C 0.7120(8) 0.2936(4) 0.1858(4) 0.036(2) Uani 1 1 d . . .
O3 O 0.7430(6) 0.2441(3) 0.1997(4) 0.057(2) Uani 1 1 d . . .
C4 C 0.6360(9) 0.4528(4) 0.1413(5) 0.043(2) Uani 1 1 d . . .
O4 O 0.6228(8) 0.5047(3) 0.1309(4) 0.075(2) Uani 1 1 d . . .
S1 S 0.4388(2) 0.34634(9) 0.13062(11) 0.0305(5) Uani 1 1 d . . .
S2 S 0.61201(19) 0.34448(10) 0.04207(11) 0.0302(5) Uani 1 1 d . . .
C5 C 0.3492(7) 0.3128(3) -0.0034(4) 0.0271(19) Uani 1 1 d . . .
C6 C 0.4564(7) 0.3328(3) 0.0512(4) 0.0216(17) Uani 1 1 d . . .
P1 P 0.19239(15) 0.33726(7) -0.00058(8) 0.0270(5) Uani 1 1 d . . .
C7 C 0.20189(15) 0.41368(7) 0.03021(8) 0.0269(19) Uani 1 1 d R . .
C8 C 0.11378(15) 0.43336(7) 0.06721(8) 0.042(2) Uani 1 1 d R . .
H81 H 0.0547 0.4054 0.0804 0.106(7) Uiso 1 1 d R . .
C9 C 0.11125(15) 0.49347(7) 0.08508(8) 0.052(3) Uani 1 1 d R . .
H91 H 0.0504 0.5071 0.1106 0.106(7) Uiso 1 1 d R . .
C10 C 0.19685(15) 0.53391(7) 0.06594(8) 0.046(3) Uani 1 1 d R . .
H101 H 0.1951 0.5754 0.0783 0.106(7) Uiso 1 1 d R . .
C11 C 0.28496(15) 0.51424(7) 0.02894(8) 0.051(3) Uani 1 1 d R . .
H111 H 0.3441 0.5422 0.0157 0.106(7) Uiso 1 1 d R . .
C12 C 0.28748(15) 0.45412(7) 0.01107(8) 0.037(2) Uani 1 1 d R . .
H121 H 0.3483 0.4405 -0.0145 0.106(7) Uiso 1 1 d R . .
C13 C 0.08510(15) 0.34153(7) -0.08511(8) 0.030(2) Uani 1 1 d R . .
C14 C 0.11409(15) 0.38496(7) -0.12862(8) 0.042(2) Uani 1 1 d R . .
H141 H 0.1928 0.4083 -0.1153 0.106(7) Uiso 1 1 d R . .
C15 C 0.02913(15) 0.39465(7) -0.19136(8) 0.054(3) Uani 1 1 d R . .
H151 H 0.0492 0.4247 -0.2214 0.106(7) Uiso 1 1 d R . .
C16 C -0.08482(15) 0.36091(7) -0.21059(8) 0.065(3) Uani 1 1 d R . .
H161 H -0.1435 0.3676 -0.2539 0.106(7) Uiso 1 1 d R . .
C17 C -0.11382(15) 0.31748(7) -0.16707(8) 0.052(3) Uani 1 1 d R . .
H171 H -0.1925 0.2942 -0.1804 0.106(7) Uiso 1 1 d R . .
C18 C -0.02886(15) 0.30779(7) -0.10433(8) 0.041(2) Uani 1 1 d R . .
H181 H -0.0489 0.2778 -0.0743 0.106(7) Uiso 1 1 d R . .
C19 C 0.11009(15) 0.29129(7) 0.05102(8) 0.031(2) Uani 1 1 d R . .
C20 C -0.02331(15) 0.29628(7) 0.04752(8) 0.039(2) Uani 1 1 d R . .
H201 H -0.0746 0.3256 0.0182 0.106(7) Uiso 1 1 d R . .
C21 C -0.08239(15) 0.25884(7) 0.08649(8) 0.047(3) Uani 1 1 d R . .
H211 H -0.1745 0.2623 0.0841 0.106(7) Uiso 1 1 d R . .
C22 C -0.00808(15) 0.21640(7) 0.12895(8) 0.049(3) Uani 1 1 d R . .
H221 H -0.0489 0.1905 0.1559 0.106(7) Uiso 1 1 d R . .
C23 C 0.12532(15) 0.21141(7) 0.13244(8) 0.043(2) Uani 1 1 d R . .
H231 H 0.1766 0.1821 0.1618 0.106(7) Uiso 1 1 d R . .
C24 C 0.18440(15) 0.24885(7) 0.09347(8) 0.035(2) Uani 1 1 d R . .
H241 H 0.2765 0.2454 0.0959 0.106(7) Uiso 1 1 d R . .
P2 P 0.38222(15) 0.26406(7) -0.06540(8) 0.0283(5) Uani 1 1 d . . .
C25 C 0.43135(15) 0.29888(7) -0.13703(8) 0.033(2) Uani 1 1 d R . .
C26 C 0.43980(15) 0.26498(7) -0.19343(8) 0.041(2) Uani 1 1 d R . .
H261 H 0.4146 0.2235 -0.1960 0.106(7) Uiso 1 1 d R . .
C27 C 0.48465(15) 0.29117(7) -0.24605(8) 0.052(3) Uani 1 1 d R . .
H271 H 0.4905 0.2678 -0.2850 0.106(7) Uiso 1 1 d R . .
C28 C 0.52106(15) 0.35124(7) -0.24226(8) 0.056(3) Uani 1 1 d R . .
H281 H 0.5520 0.3693 -0.2786 0.106(7) Uiso 1 1 d R . .
C29 C 0.51261(15) 0.38514(7) -0.18586(8) 0.048(3) Uani 1 1 d R . .
H291 H 0.5378 0.4266 -0.1832 0.106(7) Uiso 1 1 d R . .
C30 C 0.46777(15) 0.35896(7) -0.13325(8) 0.038(2) Uani 1 1 d R . .
H301 H 0.4619 0.3824 -0.0943 0.106(7) Uiso 1 1 d R . .
C31 C 0.23708(15) 0.21997(7) -0.10075(8) 0.031(2) Uani 1 1 d R . .
C32 C 0.19551(15) 0.17767(7) -0.05991(8) 0.043(2) Uani 1 1 d R . .
H321 H 0.2428 0.1725 -0.0137 0.106(7) Uiso 1 1 d R . .
C33 C 0.08547(15) 0.14287(7) -0.08601(8) 0.056(3) Uani 1 1 d R . .
H331 H 0.0568 0.1137 -0.0578 0.106(7) Uiso 1 1 d R . .
C34 C 0.01700(15) 0.15037(7) -0.15295(8) 0.064(3) Uani 1 1 d R . .
H341 H -0.0590 0.1263 -0.1710 0.106(7) Uiso 1 1 d R . .
C35 C 0.05857(15) 0.19266(7) -0.19379(8) 0.050(3) Uani 1 1 d R . .
H351 H 0.0113 0.1978 -0.2400 0.106(7) Uiso 1 1 d R . .
C36 C 0.16860(15) 0.22746(7) -0.16770(8) 0.035(2) Uani 1 1 d R . .
H361 H 0.1973 0.2567 -0.1959 0.106(7) Uiso 1 1 d R . .
C37 C 0.51244(15) 0.21256(7) -0.02572(8) 0.030(2) Uani 1 1 d R . .
C38 C 0.51210(15) 0.18881(7) 0.03766(8) 0.045(2) Uani 1 1 d R . .
H381 H 0.4477 0.2018 0.0613 0.106(7) Uiso 1 1 d R . .
C39 C 0.60498(15) 0.14624(7) 0.06675(8) 0.050(3) Uani 1 1 d R . .
H391 H 0.6048 0.1298 0.1105 0.106(7) Uiso 1 1 d R . .
C40 C 0.69820(15) 0.12741(7) 0.03246(8) 0.059(3) Uani 1 1 d R . .
H401 H 0.7624 0.0980 0.0526 0.106(7) Uiso 1 1 d R . .
C41 C 0.69854(15) 0.15117(7) -0.03093(8) 0.051(3) Uani 1 1 d R . .
H411 H 0.7629 0.1382 -0.0546 0.106(7) Uiso 1 1 d R . .
C42 C 0.60566(15) 0.19374(7) -0.06002(8) 0.040(2) Uani 1 1 d R . .
H421 H 0.6059 0.2101 -0.1038 0.106(7) Uiso 1 1 d R . .
O5 O 0.3052(13) 0.5285(4) 0.3251(5) 0.135(5) Uani 1 1 d . . .
C43 C 0.3468(19) 0.4847(7) 0.3738(8) 0.132(7) Uani 1 1 d . . .
H431 H 0.2798 0.4787 0.4004 0.106(7) Uiso 1 1 calc R . .
H432 H 0.4291 0.4976 0.4052 0.106(7) Uiso 1 1 calc R . .
C44 C 0.3685(14) 0.4290(6) 0.3415(8) 0.093(5) Uani 1 1 d . . .
H441 H 0.3145 0.3962 0.3537 0.106(7) Uiso 1 1 calc R . .
H442 H 0.4619 0.4171 0.3542 0.106(7) Uiso 1 1 calc R . .
C45 C 0.3268(18) 0.4437(7) 0.2675(8) 0.137(7) Uani 1 1 d . . .
H451 H 0.4036 0.4469 0.2471 0.106(7) Uiso 1 1 calc R . .
H452 H 0.2666 0.4127 0.2429 0.106(7) Uiso 1 1 calc R . .
C46 C 0.2628(9) 0.4993(3) 0.2657(5) 0.158(9) Uani 1 1 d . . .
H461 H 0.1670 0.4928 0.2573 0.106(7) Uiso 1 1 calc R . .
H462 H 0.2804 0.5239 0.2281 0.106(7) Uiso 1 1 calc R . .
O6 O 0.2216(9) 0.4555(3) 0.6761(5) 0.193(10) Uiso 0.60 1 d PR A 1
C47 C 0.0823(9) 0.4579(3) 0.6359(5) 0.189(17) Uiso 0.60 1 d PR A 1
H471 H 0.0232 0.4751 0.6604 0.106(7) Uiso 0.60 1 d PR B 1
H472 H 0.0501 0.4200 0.6165 0.106(7) Uiso 0.60 1 d PR C 1
C48 C 0.1206(9) 0.5016(3) 0.5843(5) 0.147(12) Uiso 0.60 1 d PR A 1
H481 H 0.1344 0.5413 0.6027 0.106(7) Uiso 0.60 1 d PR D 1
H482 H 0.0538 0.5029 0.5430 0.106(7) Uiso 0.60 1 d PR E 1
C49 C 0.2495(9) 0.4751(3) 0.5717(5) 0.200(17) Uiso 0.60 1 d PR A 1
H491 H 0.3062 0.5054 0.5608 0.106(7) Uiso 0.60 1 d PR F 1
H492 H 0.2339 0.4447 0.5372 0.106(7) Uiso 0.60 1 d PR G 1
C50 C 0.2956(9) 0.4519(3) 0.6348(5) 0.124(10) Uiso 0.60 1 d PR A 1
H501 H 0.3154 0.4103 0.6300 0.106(7) Uiso 0.60 1 d PR H 1
H502 H 0.3766 0.4717 0.6548 0.106(7) Uiso 0.60 1 d PR I 1
O7 O 0.1071(9) 0.4780(3) 0.6560(5) 0.24(2) Uiso 0.40 1 d PR J 2
C51 C 0.0487(9) 0.4587(3) 0.5844(5) 0.119(14) Uiso 0.40 1 d PR J 2
H511 H -0.0245 0.4832 0.5629 0.106(7) Uiso 0.40 1 d PR K 2
H512 H 0.0235 0.4172 0.5815 0.106(7) Uiso 0.40 1 d PR L 2
C52 C 0.1672(9) 0.4700(3) 0.5565(5) 0.115(13) Uiso 0.40 1 d PR J 2
H521 H 0.1883 0.5119 0.5602 0.106(7) Uiso 0.40 1 d PR M 2
H522 H 0.1478 0.4595 0.5093 0.106(7) Uiso 0.40 1 d PR N 2
C53 C 0.2833(9) 0.4344(3) 0.5936(5) 0.134(16) Uiso 0.40 1 d PR J 2
H531 H 0.3653 0.4553 0.6006 0.106(7) Uiso 0.40 1 d PR O 2
H532 H 0.2893 0.3949 0.5757 0.106(7) Uiso 0.40 1 d PR P 2
C54 C 0.2189(9) 0.4368(3) 0.6537(5) 0.144(16) Uiso 0.40 1 d PR J 2
H541 H 0.1894 0.3968 0.6598 0.106(7) Uiso 0.40 1 d PR Q 2
H542 H 0.2872 0.4456 0.6930 0.106(7) Uiso 0.40 1 d PR R 2

loop_
_atom_site_aniso_label
_atom_site_aniso_U_11
_atom_site_aniso_U_22
_atom_site_aniso_U_33
_atom_site_aniso_U_23
_atom_site_aniso_U_13
_atom_site_aniso_U_12
Cr1 0.0273(8) 0.0334(8) 0.0286(8) 0.0005(6) 0.0048(6) -0.0018(7)
C1 0.041(6) 0.063(7) 0.030(6) 0.005(5) 0.017(4) -0.003(5)
O1 0.059(5) 0.122(7) 0.035(5) -0.015(4) 0.014(4) 0.000(4)
C2 0.051(6) 0.058(6) 0.006(4) 0.010(4) 0.000(4) -0.005(5)
O2 0.036(4) 0.088(5) 0.046(5) 0.004(4) 0.008(3) -0.023(4)
C3 0.036(6) 0.041(6) 0.034(5) 0.014(4) 0.012(4) 0.003(4)
O3 0.057(4) 0.052(4) 0.065(5) 0.035(4) 0.018(4) 0.013(4)
C4 0.067(7) 0.039(6) 0.028(5) -0.003(4) 0.020(5) -0.007(5)
O4 0.121(7) 0.041(5) 0.076(6) 0.002(4) 0.048(5) 0.006(4)
S1 0.0282(12) 0.0354(12) 0.0291(12) -0.0008(10) 0.0091(9) 0.0004(10)
S2 0.0266(12) 0.0335(12) 0.0307(12) 0.0003(9) 0.0069(9) -0.0003(10)
C5 0.017(4) 0.024(4) 0.037(5) -0.009(4) -0.001(4) -0.004(3)
C6 0.018(4) 0.024(4) 0.022(4) -0.006(3) 0.003(3) 0.003(3)
P1 0.0262(12) 0.0240(12) 0.0303(12) -0.0004(9) 0.0057(9) 0.0025(10)
C7 0.035(5) 0.028(5) 0.019(4) -0.007(3) 0.008(4) -0.001(4)
C8 0.042(6) 0.045(6) 0.042(6) -0.008(5) 0.018(4) 0.011(5)
C9 0.061(7) 0.047(6) 0.051(7) -0.019(5) 0.020(5) 0.009(5)
C10 0.063(7) 0.025(5) 0.049(7) -0.003(4) 0.012(5) 0.009(5)
C11 0.051(7) 0.037(6) 0.060(7) 0.006(5) 0.001(5) -0.008(5)
C12 0.045(6) 0.023(5) 0.046(6) -0.009(4) 0.019(4) -0.006(4)
C13 0.033(5) 0.021(4) 0.030(5) -0.004(4) -0.004(4) 0.012(4)
C14 0.050(6) 0.041(6) 0.032(5) 0.003(4) 0.003(4) 0.008(5)
C15 0.081(8) 0.057(7) 0.020(5) 0.005(4) 0.005(5) 0.020(6)
C16 0.053(7) 0.098(10) 0.035(6) -0.013(6) -0.007(5) 0.027(6)
C17 0.037(6) 0.081(8) 0.033(6) -0.011(5) -0.004(5) 0.018(5)
C18 0.035(5) 0.054(6) 0.033(6) -0.016(4) 0.003(4) 0.006(5)
C19 0.028(5) 0.025(4) 0.036(5) -0.005(4) 0.000(4) 0.000(4)
C20 0.031(5) 0.041(5) 0.047(6) -0.004(4) 0.013(4) 0.001(4)
C21 0.028(5) 0.044(6) 0.070(8) 0.010(5) 0.013(5) 0.004(4)
C22 0.046(6) 0.049(6) 0.062(7) 0.008(5) 0.035(5) 0.000(5)
C23 0.037(6) 0.034(5) 0.058(7) 0.019(5) 0.012(5) 0.008(4)
C24 0.033(5) 0.033(5) 0.039(5) 0.003(4) 0.008(4) -0.001(4)
P2 0.0290(12) 0.0240(12) 0.0309(13) -0.0016(9) 0.0048(10) 0.0050(10)
C25 0.029(5) 0.039(5) 0.032(5) -0.005(4) 0.008(4) 0.011(4)
C26 0.032(5) 0.051(6) 0.041(6) -0.001(5) 0.008(4) 0.012(4)
C27 0.030(6) 0.075(8) 0.053(7) 0.001(6) 0.011(5) 0.019(5)
C28 0.055(7) 0.062(7) 0.055(7) 0.006(6) 0.019(5) 0.010(5)
C29 0.060(7) 0.038(6) 0.048(6) 0.013(5) 0.021(5) 0.005(5)
C30 0.039(6) 0.027(5) 0.049(6) 0.005(4) 0.012(4) 0.003(4)
C31 0.030(5) 0.025(5) 0.038(5) -0.010(4) 0.004(4) 0.006(4)
C32 0.050(6) 0.043(6) 0.039(6) -0.008(4) 0.016(5) -0.011(5)
C33 0.071(8) 0.039(6) 0.063(7) -0.005(5) 0.025(6) -0.018(5)
C34 0.037(6) 0.058(7) 0.089(9) -0.027(7) 0.000(6) -0.010(5)
C35 0.049(7) 0.055(7) 0.042(6) -0.013(5) 0.005(5) 0.000(5)
C36 0.034(5) 0.036(5) 0.036(5) -0.007(4) 0.011(4) 0.005(4)
C37 0.041(5) 0.021(4) 0.026(5) -0.004(3) 0.006(4) 0.005(4)
C38 0.046(6) 0.048(6) 0.042(6) 0.008(5) 0.008(5) 0.014(5)
C39 0.060(7) 0.048(6) 0.042(6) 0.007(5) 0.016(5) 0.023(5)
C40 0.058(7) 0.043(6) 0.073(8) -0.004(6) 0.006(6) 0.024(5)
C41 0.041(6) 0.063(7) 0.046(6) 0.000(5) 0.003(5) 0.021(5)
C42 0.029(5) 0.046(6) 0.044(6) -0.007(5) 0.005(4) 0.014(4)
O5 0.241(13) 0.058(6) 0.081(8) -0.016(6) -0.011(8) 0.016(7)
C43 0.23(2) 0.091(12) 0.062(11) 0.011(9) 0.016(12) 0.010(13)
C44 0.105(12) 0.057(9) 0.128(15) 0.022(9) 0.049(10) 0.006(7)
C45 0.180(17) 0.133(15) 0.085(13) -0.044(11) 0.007(12) 0.076(13)
C46 0.26(2) 0.100(14) 0.092(15) -0.018(11) -0.010(15) 0.041(15)

loop_
_atom_type_symbol
_atom_type_description
_atom_type_scat_dispersion_real
_atom_type_scat_dispersion_imag
_atom_type_scat_source
C C 0.0033 0.0016 'International Tables Vol C Tables 4.2.6.8 and 6.1.1.4'
H H 0.0000 0.0000 'International Tables Vol C Tables 4.2.6.8 and 6.1.1.4'
O O 0.0106 0.0060 'International Tables Vol C Tables 4.2.6.8 and 6.1.1.4'
P P 0.1023 0.0942 'International Tables Vol C Tables 4.2.6.8 and 6.1.1.4'
S S 0.1246 0.1234 'International Tables Vol C Tables 4.2.6.8 and 6.1.1.4'
Cr Cr 0.3209 0.6236 'International Tables Vol C Tables 4.2.6.8 and 6.1.1.4'

loop_
_geom_angle_atom_site_label_1
_geom_angle_atom_site_label_2
_geom_angle_atom_site_label_3
_geom_angle
_geom_angle_site_symmetry_1
_geom_angle_site_symmetry_3
_geom_angle_publ_flag
C1 Cr1 C2 92.8(4) . . ?
C1 Cr1 C4 93.0(4) . . ?
C2 Cr1 C4 84.9(4) . . ?
C1 Cr1 C3 87.2(4) . . ?
C2 Cr1 C3 92.3(4) . . ?
C4 Cr1 C3 177.2(4) . . ?
C1 Cr1 S1 95.6(3) . . ?
C2 Cr1 S1 171.4(3) . . ?
C4 Cr1 S1 92.7(3) . . ?
C3 Cr1 S1 90.1(3) . . ?
C1 Cr1 S2 165.8(3) . . ?
C2 Cr1 S2 101.1(3) . . ?
C4 Cr1 S2 91.1(3) . . ?
C3 Cr1 S2 89.4(3) . . ?
S1 Cr1 S2 70.61(8) . . ?
O1 C1 Cr1 176.7(8) . . ?
O2 C2 Cr1 175.9(8) . . ?
O3 C3 Cr1 177.6(8) . . ?
O4 C4 Cr1 175.1(9) . . ?
C6 S1 Cr1 88.9(3) . . ?
C6 S2 Cr1 87.2(3) . . ?
C6 C5 P1 116.6(6) . . ?
C6 C5 P2 119.3(6) . . ?
P1 C5 P2 124.1(4) . . ?
C5 C6 S1 123.0(6) . . ?
C5 C6 S2 123.8(6) . . ?
S1 C6 S2 113.2(4) . . ?
C5 P1 C7 109.2(2) . . ?
C5 P1 C19 114.8(3) . . ?
C7 P1 C19 109.2 . . ?
C5 P1 C13 111.6(3) . . ?
C7 P1 C13 104.3 . . ?
C19 P1 C13 107.3 . . ?
C8 C7 C12 119.9 . . ?
C8 C7 P1 119.5 . . ?
C12 C7 P1 120.2 . . ?
C7 C8 C9 120.0 . . ?
C10 C9 C8 120.0 . . ?
C11 C10 C9 120.0 . . ?
C10 C11 C12 120.0 . . ?
C7 C12 C11 120.0 . . ?
C14 C13 C18 120.0 . . ?
C14 C13 P1 117.0 . . ?
C18 C13 P1 122.7 . . ?
C13 C14 C15 120.0 . . ?
C16 C15 C14 120.0 . . ?
C15 C16 C17 120.0 . . ?
C16 C17 C18 120.0 . . ?
C13 C18 C17 120.0 . . ?
C20 C19 C24 120.0 . . ?
C20 C19 P1 122.2 . . ?
C24 C19 P1 117.8 . . ?
C19 C20 C21 120.0 . . ?
C20 C21 C22 120.0 . . ?
C23 C22 C21 120.0 . . ?
C22 C23 C24 120.0 . . ?
C23 C24 C19 120.0 . . ?
C5 P2 C31 109.4(2) . . ?
C5 P2 C25 116.4(3) . . ?
C31 P2 C25 106.4 . . ?
C5 P2 C37 109.1(3) . . ?
C31 P2 C37 107.9 . . ?
C25 P2 C37 107.4 . . ?
C26 C25 C30 120.0 . . ?
C26 C25 P2 120.4 . . ?
C30 C25 P2 119.4 . . ?
C27 C26 C25 120.0 . . ?
C26 C27 C28 120.0 . . ?
C29 C28 C27 120.0 . . ?
C30 C29 C28 120.0 . . ?
C29 C30 C25 120.0 . . ?
C32 C31 C36 120.0 . . ?
C32 C31 P2 118.9 . . ?
C36 C31 P2 121.1 . . ?
C31 C32 C33 120.0 . . ?
C32 C33 C34 120.0 . . ?
C35 C34 C33 120.0 . . ?
C34 C35 C36 120.0 . . ?
C35 C36 C31 120.0 . . ?
C42 C37 C38 120.0 . . ?
C42 C37 P2 120.8 . . ?
C38 C37 P2 119.1 . . ?
C37 C38 C39 120.0 . . ?
C40 C39 C38 120.0 . . ?
C39 C40 C41 120.0 . . ?
C40 C41 C42 120.0 . . ?
C37 C42 C41 120.0 . . ?
C46 O5 C43 106.2(10) . . ?
O5 C43 C44 109.9(13) . . ?
C43 C44 C45 102.9(11) . . ?
C46 C45 C44 104.3(12) . . ?
C45 C46 O5 110.2(10) . . ?
C50 O6 C47 108.3 . . ?
O6 C47 C48 90.9 . . ?
C47 C48 C49 104.1 . . ?
C50 C49 C48 97.2 . . ?
O6 C50 C49 117.1 . . ?
C54 O7 C51 86.6 . . ?
C52 C51 O7 97.3 . . ?
C53 C52 C51 111.7 . . ?
C52 C53 C54 85.6 . . ?
O7 C54 C53 122.7 . . ?

loop_
_geom_bond_atom_site_label_1
_geom_bond_atom_site_label_2
_geom_bond_distance
_geom_bond_site_symmetry_2
_geom_bond_publ_flag
Cr1 C1 1.786(10) . ?
Cr1 C2 1.801(10) . ?
Cr1 C4 1.850(10) . ?
Cr1 C3 1.856(9) . ?
Cr1 S1 2.432(2) . ?
Cr1 S2 2.471(3) . ?
C1 O1 1.176(11) . ?
C2 O2 1.189(10) . ?
C3 O3 1.165(9) . ?
C4 O4 1.178(10) . ?
S1 C6 1.689(8) . ?
S2 C6 1.705(7) . ?
C5 C6 1.454(10) . ?
C5 P1 1.747(8) . ?
C5 P2 1.755(8) . ?
P1 C7 1.8097 . ?
P1 C19 1.8186 . ?
P1 C13 1.8215 . ?
C7 C8 1.3892 . ?
C7 C12 1.3898 . ?
C8 C9 1.3905 . ?
C9 C10 1.3898 . ?
C10 C11 1.3891 . ?
C11 C12 1.3906 . ?
C13 C14 1.3899 . ?
C13 C18 1.3901 . ?
C14 C15 1.3904 . ?
C15 C16 1.3901 . ?
C16 C17 1.3901 . ?
C17 C18 1.3904 . ?
C19 C20 1.3896 . ?
C19 C24 1.3905 . ?
C20 C21 1.3897 . ?
C21 C22 1.3906 . ?
C22 C23 1.3896 . ?
C23 C24 1.3897 . ?
P2 C31 1.8152 . ?
P2 C25 1.8224 . ?
P2 C37 1.8234 . ?
C25 C26 1.3900 . ?
C25 C30 1.3906 . ?
C26 C27 1.3897 . ?
C27 C28 1.3904 . ?
C28 C29 1.3900 . ?
C29 C30 1.3894 . ?
C31 C32 1.3899 . ?
C31 C36 1.3905 . ?
C32 C33 1.3903 . ?
C33 C34 1.3903 . ?
C34 C35 1.3897 . ?
C35 C36 1.3901 . ?
C37 C42 1.3894 . ?
C37 C38 1.3899 . ?
C38 C39 1.3903 . ?
C39 C40 1.3893 . ?
C40 C41 1.3901 . ?
C41 C42 1.3903 . ?
O5 C46 1.351(13) . ?
O5 C43 1.385(16) . ?
C43 C44 1.447(19) . ?
C44 C45 1.497(19) . ?
C45 C46 1.406(15) . ?
O6 C50 1.2680 . ?
O6 C47 1.5001 . ?
C47 C48 1.5489 . ?
C48 C49 1.5501 . ?
C49 C50 1.3600 . ?
O7 C54 1.5007 . ?
O7 C51 1.5025 . ?
C51 C52 1.5014 . ?
C52 C53 1.5013 . ?
C53 C54 1.5245 . ?
